data_9012465
loop_
_publ_author_name
'Jordan, T. H.'
'Streib, W. E.'
'Lipscomb, W. N.'

_publ_section_title
;
 Single-crystal X-ray diffraction study of beta-fluorine
 Note: T = 50 K
 Note: beta phase, stable between T = 45.55 K & 53.54 K
;
_journal_name_full 'Journal of Chemical Physics'
_journal_page_first 760
_journal_page_last 764
_journal_paper_doi 10.1063/1.1725957
_journal_volume 41
_journal_year 1964
_chemical_compound_source Synthetic
_chemical_formula_sum F
_chemical_name_mineral Fluorine
_chemical_name_systematic Fluorine
_space_group_IT_number 223
_space_group_name_Hall '-P 4n 2 3'
_space_group_name_H-M_alt 'P m -3 n'
_cell_angle_alpha 90
_cell_angle_beta 90
_cell_angle_gamma 90
_cell_formula_units_Z 8
_cell_length_a 6.67
_cell_length_b 6.67
_cell_length_c 6.67
_cell_volume 296.741
_diffrn_ambient_temperature 50
_exptl_crystal_density_diffrn 0.851
_cod_original_sg_symbol_H-M 'P m 3 n'
_cod_database_code 9012465

loop_
_space_group_symop_operation_xyz
x,y,z
z,-x,y
-y,z,-x
x,-y,z
-z,x,-y
y,-z,x
-x,y,-z
1/2+x,1/2-z,1/2-y
1/2-z,1/2+y,1/2+x
1/2+y,1/2-x,1/2-z
1/2-x,1/2+z,1/2+y
1/2+z,1/2-y,1/2-x
1/2-y,1/2+x,1/2+z
1/2+x,1/2+z,1/2+y
1/2-z,1/2-y,1/2-x
1/2+y,1/2+x,1/2+z
1/2-x,1/2-z,1/2-y
1/2+z,1/2+y,1/2+x
1/2-y,1/2-x,1/2-z
z,x,-y
-y,-z,x
x,y,-z
-z,-x,y
y,z,-x
-x,-y,z
-z,x,y
y,-z,-x
-x,y,z
z,-x,-y
-y,z,x
x,-y,-z
1/2-x,1/2+z,1/2-y
1/2+z,1/2-y,1/2+x
1/2-y,1/2+x,1/2-z
1/2+x,1/2-z,1/2+y
1/2-z,1/2+y,1/2-x
1/2+y,1/2-x,1/2+z
1/2-x,1/2-z,1/2+y
1/2+z,1/2+y,1/2-x
1/2-y,1/2-x,1/2+z
1/2+x,1/2+z,1/2-y
1/2-z,1/2-y,1/2+x
1/2+y,1/2+x,1/2-z
-z,-x,-y
y,z,x
-x,-y,-z
z,x,y
-y,-z,-x

loop_
_atom_site_label
_atom_site_fract_x
_atom_site_fract_y
_atom_site_fract_z
F1 0.00000 0.00000 0.00000
F2 0.25000 0.50000 0.00000

loop_
_cod_related_entry_id
_cod_related_entry_database
_cod_related_entry_code
1 AMCSD 0012972
2 ChemSpider 4514530
